data_2202119
loop_
_publ_author_name
'Mizuguchi, Jin'

_publ_section_title
;
 Di-<i>tert</i>-butyl
 7,14-dihydro-7,14-dioxoquino[2,3-<i>b</i>]acridine-5,12-dicarboxylate
;
_journal_issue 4
_journal_name_full 'Acta Crystallographica Section E'
_journal_page_first o474
_journal_page_last o475
_journal_paper_doi 10.1107/S1600536803005324
_journal_volume 59
_journal_year 2003
_chemical_formula_iupac 'C30 H28 N2 O6'
_chemical_formula_moiety 'C30 H28 N2 O6'
_chemical_formula_sum 'C30 H28 N2 O6'
_chemical_formula_weight 512.56
_space_group_IT_number 14
_symmetry_cell_setting monoclinic
_symmetry_space_group_name_Hall '-P 2yn'
_symmetry_space_group_name_H-M 'P 1 21/n 1'
_cell_angle_alpha 90
_cell_angle_beta 106.704(9)
_cell_angle_gamma 90
_cell_formula_units_Z 2
_cell_length_a 14.020(2)
_cell_length_b 6.5225(8)
_cell_length_c 14.153(2)
_cell_measurement_reflns_used 8483
_cell_measurement_temperature 93.2
_cell_measurement_theta_max 68.1
_cell_measurement_theta_min 3.3
_cell_volume 1239.6(3)
_computing_cell_refinement PROCESS-AUTO
_computing_data_collection 'PROCESS-AUTO (Rigaku, 1998)'
_computing_data_reduction 'TEXSAN (Molecular Structure Corporation, 2001)'
_computing_molecular_graphics 'ORTEPIII (Burnett & Johnson, 1996)'
_computing_publication_material TEXSAN
_computing_structure_refinement TEXSAN
_computing_structure_solution 'SHELXS86 (Sheldrick, 1985)'
_diffrn_detector_area_resol_mean 10.00
_diffrn_measured_fraction_theta_full 0.9916
_diffrn_measured_fraction_theta_max 0.9916
_diffrn_measurement_device_type 'Rigaku R-AXIS RAPID Imaging Plate'
_diffrn_measurement_method '48 frames, delta omega = 15 deg'
_diffrn_radiation_type 'Cu K\a'
_diffrn_radiation_wavelength 1.5418
_diffrn_reflns_av_R_equivalents 0.043
_diffrn_reflns_limit_h_max 16
_diffrn_reflns_limit_h_min -16
_diffrn_reflns_limit_k_max 7
_diffrn_reflns_limit_k_min -7
_diffrn_reflns_limit_l_max 16
_diffrn_reflns_limit_l_min -17
_diffrn_reflns_number 10974
_diffrn_reflns_theta_full 68.14
_diffrn_reflns_theta_max 68.14
_exptl_absorpt_coefficient_mu 0.790
_exptl_absorpt_correction_T_max 0.924
_exptl_absorpt_correction_T_min 0.791
_exptl_absorpt_correction_type multi-scan
_exptl_absorpt_process_details '(Higashi, 1995)'
_exptl_crystal_colour colorless
_exptl_crystal_density_diffrn 1.373
_exptl_crystal_density_method 'not measured'
_exptl_crystal_description Hexagonal
_exptl_crystal_F_000 540
_exptl_crystal_size_max 0.150
_exptl_crystal_size_mid 0.150
_exptl_crystal_size_min 0.100
_refine_diff_density_max 0.22
_refine_diff_density_min -0.30
_refine_ls_extinction_method none
_refine_ls_goodness_of_fit_ref 1.219
_refine_ls_hydrogen_treatment constr
_refine_ls_number_parameters 172
_refine_ls_number_reflns 2240
_refine_ls_R_factor_gt 0.0419
_refine_ls_shift/su_max 0.0008
_refine_ls_structure_factor_coef Fsqd
_refine_ls_weighting_details 'w = 1/[\s^2^(Fo^2^) + (0.015P)^2^] where P = (Fo^2^+2Fc^2^)/3'
_refine_ls_weighting_scheme calc
_refine_ls_wR_factor_ref 0.0754
_reflns_number_gt 1276
_reflns_number_total 2242
_reflns_threshold_expression F^2^>2\s(F^2^)
_cod_data_source_file ob6222.cif
_cod_data_source_block I
_cod_original_sg_symbol_H-M 'P 21/n'
_cod_database_code 2202119
_cod_database_fobs_code 2202119

loop_
_symmetry_equiv_pos_as_xyz
x,y,z
1/2-x,1/2+y,1/2-z
-x,-y,-z
1/2+x,1/2-y,1/2+z

loop_
_atom_site_label
_atom_site_fract_x
_atom_site_fract_y
_atom_site_fract_z
_atom_site_U_iso_or_equiv
_atom_site_adp_type
_atom_site_calc_flag
_atom_site_refinement_flags
_atom_site_occupancy
_atom_site_disorder_assembly
_atom_site_disorder_group
_atom_site_type_symbol
O1 0.47290(10) 0.2002(3) 0.73250(10) 0.0310(5) Uani d . 1.00 . . O
O2 0.69300(10) 0.5357(3) 0.42930(10) 0.0311(5) Uani d . 1.00 . . O
O3 0.74690(10) 0.2143(2) 0.48090(10) 0.0248(5) Uani d . 1.00 . . O
N1 0.62290(10) 0.3498(3) 0.53240(10) 0.0226(6) Uani d . 1.00 . . N
C1 0.5124(2) 0.2518(4) 0.6691(2) 0.0248(7) Uani d . 1.00 . . C
C2 0.5692(2) 0.4438(4) 0.6753(2) 0.0232(7) Uani d . 1.00 . . C
C3 0.5717(2) 0.5818(4) 0.7523(2) 0.0272(8) Uani d . 1.00 . . C
C4 0.6264(2) 0.7592(4) 0.7642(2) 0.0281(7) Uani d . 1.00 . . C
C5 0.6807(2) 0.8019(4) 0.6975(2) 0.0272(7) Uani d . 1.00 . . C
C6 0.6798(2) 0.6708(4) 0.6210(2) 0.0258(7) Uani d . 1.00 . . C
C7 0.6224(2) 0.4897(4) 0.6082(2) 0.0240(7) Uani d . 1.00 . . C
C8 0.5619(2) 0.1732(4) 0.5160(2) 0.0228(7) Uani d . 1.00 . . C
C9 0.5527(2) 0.0484(4) 0.4339(2) 0.0246(7) Uani d . 1.00 . . C
C10 0.5076(2) 0.1237(4) 0.5820(2) 0.0211(7) Uani d . 1.00 . . C
C11 0.6905(2) 0.3809(4) 0.4740(2) 0.0266(8) Uani d . 1.00 . . C
C12 0.8130(2) 0.1908(4) 0.4146(2) 0.0276(7) Uani d . 1.00 . . C
C13 0.8959(2) 0.3490(4) 0.4427(2) 0.0362(8) Uani d . 1.00 . . C
C14 0.7512(2) 0.2046(4) 0.3082(2) 0.0314(7) Uani d . 1.00 . . C
C15 0.8531(2) -0.0251(4) 0.4405(2) 0.0333(8) Uani d . 1.00 . . C
H1 0.5347 0.5495 0.7988 0.0352 Uiso calc . 1.00 . . H
H2 0.6274 0.8518 0.8172 0.0383 Uiso calc . 1.00 . . H
H3 0.7214 0.9279 0.7051 0.0381 Uiso calc . 1.00 . . H
H4 0.7186 0.7042 0.5754 0.0367 Uiso calc . 1.00 . . H
H5 0.5909 0.0809 0.3877 0.0325 Uiso calc . 1.00 . . H
H6 0.9329 0.3359 0.5094 0.0459 Uiso calc . 1.00 . . H
H7 0.8658 0.4860 0.4339 0.0459 Uiso calc . 1.00 . . H
H8 0.9378 0.3399 0.4013 0.0459 Uiso calc . 1.00 . . H
H9 0.7179 0.3357 0.2947 0.0413 Uiso calc . 1.00 . . H
H10 0.7913 0.1902 0.2639 0.0413 Uiso calc . 1.00 . . H
H11 0.7006 0.1005 0.2919 0.0413 Uiso calc . 1.00 . . H
H12 0.8964 -0.0631 0.4020 0.0411 Uiso calc . 1.00 . . H
H13 0.7992 -0.1225 0.4270 0.0411 Uiso calc . 1.00 . . H
H14 0.8890 -0.0347 0.5085 0.0411 Uiso calc . 1.00 . . H

loop_
_atom_site_aniso_label
_atom_site_aniso_U_11
_atom_site_aniso_U_22
_atom_site_aniso_U_33
_atom_site_aniso_U_12
_atom_site_aniso_U_13
_atom_site_aniso_U_23
O1 0.0360(10) 0.0350(10) 0.0247(9) -0.0042(9) 0.0127(8) -0.0023(9)
O2 0.0340(10) 0.0290(10) 0.0327(10) -0.0014(9) 0.0135(8) 0.0048(9)
O3 0.0224(9) 0.0290(10) 0.0231(9) 0.0021(9) 0.0073(7) 0.0001(8)
N1 0.0210(10) 0.0260(10) 0.0210(10) -0.0010(10) 0.0079(9) -0.0022(9)
C1 0.0210(10) 0.028(2) 0.0220(10) 0.0060(10) 0.0010(10) 0.0020(10)
C2 0.0210(10) 0.026(2) 0.0200(10) -0.0010(10) 0.0030(10) 0.0000(10)
C3 0.0250(10) 0.032(2) 0.0220(10) 0.0030(10) 0.0040(10) 0.0020(10)
C4 0.0280(10) 0.031(2) 0.0220(10) 0.0000(10) 0.0020(10) -0.0050(10)
C5 0.0230(10) 0.028(2) 0.0250(10) 0.0010(10) -0.0020(10) 0.0000(10)
C6 0.0210(10) 0.030(2) 0.0230(10) 0.0020(10) 0.0020(10) 0.0020(10)
C7 0.0230(10) 0.026(2) 0.0200(10) 0.0030(10) 0.0010(10) -0.0010(10)
C8 0.0180(10) 0.0240(10) 0.0240(10) 0.0030(10) 0.0020(10) 0.0020(10)
C9 0.0190(10) 0.032(2) 0.0220(10) 0.0020(10) 0.0040(10) 0.0030(10)
C10 0.0200(10) 0.0250(10) 0.0180(10) 0.0030(10) 0.0040(10) 0.0000(10)
C11 0.0240(10) 0.033(2) 0.0200(10) -0.0050(10) 0.0020(10) -0.0050(10)
C12 0.0250(10) 0.034(2) 0.0260(10) -0.0040(10) 0.0100(10) -0.0030(10)
C13 0.029(2) 0.043(2) 0.039(2) -0.0060(10) 0.0130(10) -0.0070(10)
C14 0.0340(10) 0.034(2) 0.0270(10) -0.0010(10) 0.0110(10) -0.0010(10)
C15 0.032(2) 0.033(2) 0.035(2) 0.0040(10) 0.0100(10) 0.0000(10)

loop_
_atom_type_symbol
_atom_type_description
_atom_type_scat_dispersion_real
_atom_type_scat_dispersion_imag
_atom_type_scat_source
C C 0.018 0.009
;International Tables for Crystallography
(1992, Vol. C, Tables 4.2.6.8 and 6.1.1.1)
;
H H 0.000 0.000
;International Tables for Crystallography
(1992, Vol. C, Table 6.1.1.2)
;
O O 0.049 0.032
;International Tables for Crystallography
(1992, Vol. C, Tables 4.2.6.8 and 6.1.1.1)
;
N N 0.031 0.018
;International Tables for Crystallography
(1992, Vol. C, Tables 4.2.6.8 and 6.1.1.1)
;

loop_
_geom_angle_atom_site_label_1
_geom_angle_atom_site_label_2
_geom_angle_atom_site_label_3
_geom_angle_site_symmetry_1
_geom_angle_site_symmetry_3
_geom_angle
_geom_angle_publ_flag
C11 O3 C12 . . 119.8(2) no
C7 N1 C8 . . 121.2(2) no
C7 N1 C11 . . 119.6(2) no
C8 N1 C11 . . 119.2(2) no
O1 C1 C2 . . 122.6(2) no
O1 C1 C10 . . 122.2(2) no
C2 C1 C10 . . 115.2(2) no
C1 C2 C3 . . 118.9(2) no
C1 C2 C7 . . 121.8(2) no
C3 C2 C7 . . 119.4(2) no
C2 C3 C4 . . 121.6(2) no
C2 C3 H1 . . 119.1 no
C4 C3 H1 . . 119.3 no
C3 C4 C5 . . 118.5(2) no
C3 C4 H2 . . 120.6 no
C5 C4 H2 . . 120.8 no
C4 C5 C6 . . 121.5(2) no
C4 C5 H3 . . 120.1 no
C6 C5 H3 . . 118.5 no
C5 C6 C7 . . 119.8(2) no
C5 C6 H4 . . 119.8 no
C7 C6 H4 . . 120.3 no
N1 C7 C2 . . 119.9(2) no
N1 C7 C6 . . 120.8(2) no
C2 C7 C6 . . 119.2(2) no
N1 C8 C9 . . 121.3(2) no
N1 C8 C10 . . 119.8(2) no
C9 C8 C10 . . 118.9(2) no
C8 C9 C10 . 3_656 121.0(2) no
C8 C9 H5 . . 119.5 no
C10 C9 H5 3_656 . 119.5 no
C1 C10 C8 . . 121.5(2) no
C1 C10 C9 . 3_656 118.4(2) no
C8 C10 C9 . 3_656 120.1(2) no
O2 C11 O3 . . 128.3(2) no
O2 C11 N1 . . 123.2(2) no
O3 C11 N1 . . 108.5(2) no
O3 C12 C13 . . 109.2(2) no
O3 C12 C14 . . 109.7(2) no
O3 C12 C15 . . 101.3(2) no
C13 C12 C14 . . 113.4(2) no
C13 C12 C15 . . 111.3(2) no
C14 C12 C15 . . 111.2(2) no
C12 C13 H6 . . 111.2 no
C12 C13 H7 . . 108.5 no
C12 C13 H8 . . 111.1 no
H6 C13 H7 . . 107.7 no
H6 C13 H8 . . 110.8 no
H7 C13 H8 . . 107.4 no
C12 C14 H9 . . 110.9 no
C12 C14 H10 . . 111.7 no
C12 C14 H11 . . 111.7 no
H9 C14 H10 . . 107.3 no
H9 C14 H11 . . 107.2 no
H10 C14 H11 . . 107.8 no
C12 C15 H12 . . 110.7 no
C12 C15 H13 . . 110.4 no
C12 C15 H14 . . 110.8 no
H12 C15 H13 . . 107.8 no
H12 C15 H14 . . 108.8 no
H13 C15 H14 . . 108.3 no

loop_
_geom_bond_atom_site_label_1
_geom_bond_atom_site_label_2
_geom_bond_site_symmetry_1
_geom_bond_site_symmetry_2
_geom_bond_distance
_geom_bond_publ_flag
O1 C1 . . 1.229(3) yes
O2 C11 . . 1.198(3) yes
O3 C11 . . 1.331(3) yes
O3 C12 . . 1.504(3) yes
N1 C7 . . 1.410(3) yes
N1 C8 . . 1.413(3) yes
N1 C11 . . 1.439(3) yes
C1 C2 . . 1.474(3) yes
C1 C10 . . 1.474(3) yes
C2 C3 . . 1.406(3) yes
C2 C7 . . 1.398(3) yes
C3 C4 . . 1.371(3) yes
C3 H1 . . 0.972 no
C4 C5 . . 1.401(3) yes
C4 H2 . . 0.960 no
C5 C6 . . 1.377(3) yes
C5 H3 . . 0.989 no
C6 C7 . . 1.411(3) yes
C6 H4 . . 0.981 no
C8 C9 . . 1.393(3) yes
C8 C10 . . 1.403(3) yes
C9 C10 . 3_656 1.384(3) yes
C9 H5 . . 0.980 no
C12 C13 . . 1.520(3) ?
C12 C14 . . 1.509(3) ?
C12 C15 . . 1.522(3) ?
C13 H6 . . 0.940 no
C13 H7 . . 0.981 no
C13 H8 . . 0.944 no
C14 H9 . . 0.966 no
C14 H10 . . 0.960 no
C14 H11 . . 0.961 no
C15 H12 . . 0.958 no
C15 H13 . . 0.963 no
C15 H14 . . 0.951 no

loop_
_geom_contact_atom_site_label_1
_geom_contact_atom_site_label_2
_geom_contact_distance
_geom_contact_site_symmetry_2
_geom_contact_publ_flag
O1 O2 3.249(2) 3_666 no
O1 C13 3.460(3) 4_455 no
O1 C4 3.543(3) 1_545 no
O2 C1 3.138(3) 3_666 no
O2 C2 3.550(3) 3_666 no
O2 C10 3.552(3) 3_666 no
O3 C4 3.545(3) 2_646 no
N1 C7 3.598(3) 3_666 no
C2 C5 3.572(3) 2_646 no
C4 C9 3.420(3) 3_666 no
C4 C10 3.551(3) 1_565 no
C5 C10 3.269(3) 1_565 no
C5 C9 3.409(3) 3_666 no
C5 C7 3.510(3) 2_656 no
C5 C8 3.575(3) 1_565 no
C6 C8 3.535(3) 3_666 no
C6 C10 3.551(3) 3_666 no
C7 C8 3.462(3) 3_666 no
C13 C13 3.509(5) 3_766 no

loop_
_geom_torsion_atom_site_label_1
_geom_torsion_atom_site_label_2
_geom_torsion_atom_site_label_3
_geom_torsion_atom_site_label_4
_geom_torsion_site_symmetry_3
_geom_torsion_site_symmetry_4
_geom_torsion
_geom_torsion_publ_flag
O1 C1 C2 C3 . . -5.4(3) no
O1 C1 C2 C7 . . 173.1(2) no
O1 C1 C10 C8 . . -172.9(2) no
O1 C1 C10 C9 . 3_656 7.4(3) no
O2 C11 O3 C12 . . -10.8(4) no
O2 C11 N1 C7 . . -56.1(3) yes
O2 C11 N1 C8 . . 127.2(2) yes
O3 C11 N1 C7 . . 122.9(2) yes
O3 C11 N1 C8 . . -53.7(3) yes
N1 C7 C2 C1 . . -0.3(3) no
N1 C7 C2 C3 . . 178.2(2) yes
N1 C7 C6 C5 . . -177.9(2) no
N1 C8 C9 C10 . 3_656 -179.6(2) no
N1 C8 C10 C1 . . -0.1(3) no
N1 C8 C10 C9 . 3_656 179.6(2) no
N1 C11 O3 C12 . . 170.3(2) no
C1 C2 C3 C4 . . 177.5(2) no
C1 C2 C7 C6 . . -176.6(2) yes
C1 C10 C8 C9 . . -178.7(2) yes
C1 C10 C9 C8 3_656 3_656 178.7(2) no
C2 C1 C10 C8 . . 6.1(3) no
C2 C1 C10 C9 . 3_656 -173.6(2) no
C2 C3 C4 C5 . . 0.0(4) no
C2 C7 N1 C8 . . 6.9(3) no
C2 C7 N1 C11 . . -169.6(2) no
C2 C7 C6 C5 . . -1.6(3) no
C3 C2 C1 C10 . . 175.6(2) no
C3 C2 C7 C6 . . 1.9(3) no
C3 C4 C5 C6 . . 0.2(4) no
C4 C3 C2 C7 . . -1.1(3) no
C4 C5 C6 C7 . . 0.6(4) no
C6 C7 N1 C8 . . -176.9(2) no
C6 C7 N1 C11 . . 6.6(3) no
C7 N1 C8 C9 . . 171.9(2) no
C7 N1 C8 C10 . . -6.7(3) no
C7 C2 C1 C10 . . -5.9(3) no
C9 C8 N1 C11 . . -11.5(3) no
C10 C8 N1 C11 . . 169.9(2) no
C11 O3 C12 C13 . . 68.2(2) no
C11 O3 C12 C14 . . -56.7(3) no
C11 O3 C12 C15 . . -174.3(2) no
